data_7061582
loop_
_publ_author_name
'Tripathi, Abhishek'
'Deka, Rajesh'
'Butcher, Ray J.'
'Turner, David R.'
'Deacon, Glen B.'
'Singh, Harkesh B.'

_publ_section_title
;
 Exploring the reactivity of L-tellurocystine, Te-protected
 tellurocysteine conjugates and diorganodiselenides towards hydrogen
 peroxide: synthesis and molecular structure analysis
;
_journal_issue 22
_journal_name_full 'New Journal of Chemistry'
_journal_page_first 10550
_journal_page_last 10559
_journal_paper_doi 10.1039/D2NJ00997H
_journal_volume 46
_journal_year 2022
_chemical_formula_moiety 'C18 H22 O2 Se'
_chemical_formula_sum 'C18 H22 O2 Se'
_chemical_formula_weight 349.33
_space_group_crystal_system monoclinic
_space_group_IT_number 15
_space_group_name_Hall '-C 2yc'
_space_group_name_H-M_alt 'C 1 2/c 1'
_symmetry_Int_Tables_number 15
_atom_sites_solution_primary iterative
_audit_creation_date 2021-02-22
_audit_creation_method
;
Olex2 1.3
(compiled 2020.11.12 svn.r5f609507 for OlexSys, GUI svn.r6226)
;
_audit_update_record
;
2021-09-28 deposited with the CCDC.	2022-03-28 downloaded from the CCDC.
;
_cell_angle_alpha 90
_cell_angle_beta 102.61(3)
_cell_angle_gamma 90
_cell_formula_units_Z 4
_cell_length_a 13.144(3)
_cell_length_b 9.1631(18)
_cell_length_c 13.270(3)
_cell_measurement_reflns_used 11173
_cell_measurement_temperature 100(2)
_cell_measurement_theta_max 77.0930
_cell_measurement_theta_min 5.9050
_cell_volume 1559.7(6)
_computing_molecular_graphics 'Olex2 1.3 (Dolomanov et al., 2009)'
_computing_publication_material 'Olex2 1.3 (Dolomanov et al., 2009)'
_computing_structure_refinement 'olex2.refine 1.3 (Bourhis et al., 2015)'
_computing_structure_solution 'olex2.solve 1.3 (Bourhis et al., 2015)'
_diffrn_ambient_temperature 100
_diffrn_detector_area_resol_mean 10.0000
_diffrn_detector_type HyPix
_diffrn_measured_fraction_theta_full 0.9958
_diffrn_measured_fraction_theta_max 0.9958
_diffrn_measurement_device 'four-circle diffractometer'
_diffrn_measurement_device_type 'XtaLAB Synergy, Dualflex, HyPix'
_diffrn_radiation_type 'Mo K\a'
_diffrn_radiation_wavelength 0.71073
_diffrn_reflns_av_R_equivalents 0.0432
_diffrn_reflns_av_unetI/netI 0.0203
_diffrn_reflns_limit_h_max 16
_diffrn_reflns_limit_h_min -16
_diffrn_reflns_limit_k_max 11
_diffrn_reflns_limit_k_min -11
_diffrn_reflns_limit_l_max 15
_diffrn_reflns_limit_l_min -16
_diffrn_reflns_number 12888
_diffrn_reflns_theta_full 26.7383
_diffrn_reflns_theta_max 26.74
_diffrn_reflns_theta_min 2.97
_exptl_absorpt_coefficient_mu 2.410
_exptl_crystal_colour colourless
_exptl_crystal_colour_primary colourless
_exptl_crystal_density_diffrn 1.4875
_exptl_crystal_description block
_exptl_crystal_F_000 719.9666
_exptl_crystal_size_max 0.3
_exptl_crystal_size_mid 0.15
_exptl_crystal_size_min 0.1
_refine_diff_density_max 0.6721
_refine_diff_density_min -0.5910
_refine_diff_density_rms 0.0996
_refine_ls_d_res_high 0.7898
_refine_ls_d_res_low 6.8482
_refine_ls_goodness_of_fit_ref 1.0252
_refine_ls_hydrogen_treatment constr
_refine_ls_matrix_type full
_refine_ls_number_constraints 16
_refine_ls_number_parameters 99
_refine_ls_number_reflns 1655
_refine_ls_number_restraints 0
_refine_ls_restrained_S_all 1.0252
_refine_ls_R_factor_all 0.0360
_refine_ls_R_factor_gt 0.0359
_refine_ls_shift/su_max 0.0006
_refine_ls_shift/su_mean 0.0000
_refine_ls_structure_factor_coef Fsqd
_refine_ls_weighting_details 'w=1/[\s^2^(Fo^2^)+(0.0517P)^2^+7.6745P] where P=(Fo^2^+2Fc^2^)/3'
_refine_ls_weighting_scheme calc
_refine_ls_wR_factor_gt 0.0943
_refine_ls_wR_factor_ref 0.0943
_reflns_Friedel_coverage 0.0
_reflns_limit_h_max 16
_reflns_limit_h_min -16
_reflns_limit_k_max 11
_reflns_limit_k_min 0
_reflns_limit_l_max 16
_reflns_limit_l_min 0
_reflns_number_gt 1654
_reflns_number_total 1655
_reflns_threshold_expression I>=2u(I)
_cod_data_source_file d2nj00997h2.cif
_cod_data_source_block cc
_cod_original_cell_volume 1559.8(6)
_cod_database_code 7061582
_olex2_refinement_description
;
1. Fixed Uiso
 At 1.2 times of:
  All C(H) groups
 At 1.5 times of:
  All C(H,H,H) groups
2.a Aromatic/amide H refined with riding coordinates:
 C3(H3), C5(H5)
2.b Idealised Me refined as rotating group:
 C7(H7a,H7b,H7c), C8(H8a,H8b,H8c), C9(H9a,H9b,H9c)
;
_olex2_submission_special_instructions 'No special instructions were received'

loop_
_space_group_symop_id
_space_group_symop_operation_xyz
1 x,y,z
2 -x,y,-z+1/2
3 -x,-y,-z
4 x,-y,z-1/2
5 x+1/2,y+1/2,z
6 -x+1/2,y+1/2,-z+1/2
7 -x+1/2,-y+1/2,-z
8 x+1/2,-y+1/2,z-1/2

loop_
_atom_site_label
_atom_site_type_symbol
_atom_site_fract_x
_atom_site_fract_y
_atom_site_fract_z
_atom_site_U_iso_or_equiv
_atom_site_adp_type
_atom_site_occupancy
_atom_site_site_symmetry_order
_atom_site_refinement_flags_posn
_atom_site_refinement_flags_adp
_atom_site_refinement_flags_occupancy
Se1 Se 0.5 0.03742(4) 0.25 0.01698(15) Uani 1.000000 2 S T P
O1 O 0.60502(18) -0.0576(3) 0.28192(19) 0.0310(5) Uani 1.000000 1 . . .
C1 C 0.51882(19) 0.1640(3) 0.13714(18) 0.0135(5) Uani 1.000000 1 . . .
C2 C 0.61102(19) 0.2475(3) 0.15497(19) 0.0154(5) Uani 1.000000 1 . . .
C3 C 0.6312(2) 0.3295(3) 0.0736(2) 0.0183(5) Uani 1.000000 1 . . .
H3 H 0.6924(2) 0.3879(3) 0.0847(2) 0.0220(6) Uiso 1.000000 1 R . .
C4 C 0.5647(2) 0.3290(3) -0.0237(2) 0.0187(5) Uani 1.000000 1 . . .
C5 C 0.4742(2) 0.2455(3) -0.0378(2) 0.0171(5) Uani 1.000000 1 . . .
H5 H 0.4276(2) 0.2465(3) -0.1035(2) 0.0205(6) Uiso 1.000000 1 R . .
C6 C 0.44923(19) 0.1606(3) 0.04043(19) 0.0145(5) Uani 1.000000 1 . . .
C7 C 0.6896(2) 0.2520(3) 0.2570(2) 0.0199(5) Uani 1.000000 1 . . .
H7a H 0.7441(10) 0.3235(18) 0.2530(6) 0.0299(8) Uiso 1.000000 1 GR . .
H7b H 0.6545(4) 0.280(2) 0.3121(3) 0.0299(8) Uiso 1.000000 1 GR . .
H7c H 0.7212(13) 0.1553(7) 0.2721(9) 0.0299(8) Uiso 1.000000 1 GR . .
C8 C 0.5900(2) 0.4143(4) -0.1117(2) 0.0270(6) Uani 1.000000 1 . . .
H8a H 0.6623(6) 0.449(2) -0.0926(8) 0.0404(9) Uiso 1.000000 1 GR . .
H8b H 0.5814(19) 0.3517(8) -0.1728(6) 0.0404(9) Uiso 1.000000 1 GR . .
H8c H 0.5430(13) 0.4983(16) -0.1270(13) 0.0404(9) Uiso 1.000000 1 GR . .
C9 C 0.3502(2) 0.0718(3) 0.0133(2) 0.0182(5) Uani 1.000000 1 . . .
H9a H 0.3224(10) 0.076(2) -0.0614(3) 0.0273(8) Uiso 1.000000 1 GR . .
H9b H 0.3653(4) -0.0298(6) 0.0345(16) 0.0273(8) Uiso 1.000000 1 GR . .
H9c H 0.2987(6) 0.1118(15) 0.0493(14) 0.0273(8) Uiso 1.000000 1 GR . .

loop_
_atom_site_aniso_label
_atom_site_aniso_U_11
_atom_site_aniso_U_22
_atom_site_aniso_U_33
_atom_site_aniso_U_12
_atom_site_aniso_U_13
_atom_site_aniso_U_23
Se1 0.0178(2) 0.0170(2) 0.0182(2) -0.000000 0.00847(14) 0.000000
O1 0.0303(11) 0.0296(11) 0.0345(12) 0.0086(9) 0.0101(9) 0.0019(9)
C1 0.0138(11) 0.0129(11) 0.0156(11) -0.0013(9) 0.0068(9) -0.0007(9)
C2 0.0134(11) 0.0180(12) 0.0155(11) -0.0025(9) 0.0048(9) -0.0027(9)
C3 0.0173(11) 0.0184(12) 0.0204(12) -0.0068(10) 0.0065(10) -0.0019(10)
C4 0.0215(12) 0.0177(12) 0.0186(12) -0.0024(10) 0.0084(10) 0.0008(10)
C5 0.0174(12) 0.0189(12) 0.0147(11) -0.0006(10) 0.0029(9) -0.0009(9)
C6 0.0134(11) 0.0149(11) 0.0157(11) -0.0015(9) 0.0043(9) -0.0021(9)
C7 0.0147(11) 0.0281(14) 0.0168(12) -0.0073(10) 0.0028(9) -0.0020(10)
C8 0.0307(15) 0.0288(15) 0.0222(13) -0.0089(12) 0.0077(12) 0.0064(12)
C9 0.0154(12) 0.0200(12) 0.0183(12) -0.0052(10) 0.0016(9) -0.0014(10)

loop_
_atom_type_symbol
_atom_type_scat_dispersion_real
_atom_type_scat_dispersion_imag
_atom_type_scat_Cromer_Mann_a1
_atom_type_scat_Cromer_Mann_a2
_atom_type_scat_Cromer_Mann_a3
_atom_type_scat_Cromer_Mann_a4
_atom_type_scat_Cromer_Mann_b1
_atom_type_scat_Cromer_Mann_b2
_atom_type_scat_Cromer_Mann_b3
_atom_type_scat_Cromer_Mann_b4
_atom_type_scat_Cromer_Mann_c
_atom_type_scat_source
_atom_type_scat_dispersion_source
H 0.00000 0.00000 0.49300 0.32291 0.14019 0.04081 10.51090 26.12570 3.14236 57.79970 0.0030380000826 'International Tables Volume C Table 6.1.1.4 (pp. 500-502)' 'Henke, Gullikson and Davis, At. Data and Nucl. Data Tables, 1993, 54, 2'
C 0.00347 0.00161 2.31000 1.02000 1.58860 0.86500 20.84390 10.20750 0.56870 51.65120 0.215599998832 'International Tables Volume C Table 6.1.1.4 (pp. 500-502)' 'Henke, Gullikson and Davis, At. Data and Nucl. Data Tables, 1993, 54, 2'
O 0.01158 0.00611 3.04850 2.28680 1.54630 0.86700 13.27710 5.70110 0.32390 32.90890 0.250800013542 'International Tables Volume C Table 6.1.1.4 (pp. 500-502)' 'Henke, Gullikson and Davis, At. Data and Nucl. Data Tables, 1993, 54, 2'
Se -0.08110 2.30834 17.00060 5.81960 3.97310 4.35430 2.40980 0.27260 15.23720 43.81630 2.84089994431 'International Tables Volume C Table 6.1.1.4 (pp. 500-502)' 'Henke, Gullikson and Davis, At. Data and Nucl. Data Tables, 1993, 54, 2'

loop_
_geom_angle_atom_site_label_1
_geom_angle_atom_site_label_2
_geom_angle_atom_site_label_3
_geom_angle
_geom_angle_site_symmetry_1
_geom_angle_site_symmetry_3
_geom_angle_publ_flag
O1 Se1 O1 114.49(17) 2_655 . ?
C1 Se1 O1 106.16(11) 2_655 2_655 ?
C1 Se1 O1 106.16(11) . . ?
C1 Se1 O1 111.38(11) 2_655 . ?
C1 Se1 O1 111.38(11) . 2_655 ?
C1 Se1 C1 107.10(14) . 2_655 ?
C2 C1 Se1 116.25(18) . 2_655 ?
C6 C1 Se1 121.43(18) . 2_655 ?
C6 C1 C2 122.0(2) . . ?
C3 C2 C1 117.9(2) . . ?
C7 C2 C1 124.0(2) . . ?
C7 C2 C3 118.2(2) . . ?
H3 C3 C2 118.97(15) . . ?
C4 C3 C2 122.1(2) . . ?
C4 C3 H3 118.97(15) . . ?
C5 C4 C3 118.2(2) . . ?
C8 C4 C3 121.2(2) . . ?
C8 C4 C5 120.6(2) . . ?
H5 C5 C4 118.67(15) . . ?
C6 C5 C4 122.7(2) . . ?
C6 C5 H5 118.67(15) . . ?
C5 C6 C1 117.1(2) . . ?
C9 C6 C1 125.8(2) . . ?
C9 C6 C5 117.0(2) . . ?
H7a C7 C2 109.5 . . ?
H7b C7 C2 109.5 . . ?
H7b C7 H7a 109.5 . . ?
H7c C7 C2 109.5 . . ?
H7c C7 H7a 109.5 . . ?
H7c C7 H7b 109.5 . . ?
H8a C8 C4 109.5 . . ?
H8b C8 C4 109.5 . . ?
H8b C8 H8a 109.5 . . ?
H8c C8 C4 109.5 . . ?
H8c C8 H8a 109.5 . . ?
H8c C8 H8b 109.5 . . ?
H9a C9 C6 109.5 . . ?
H9b C9 C6 109.5 . . ?
H9b C9 H9a 109.5 . . ?
H9c C9 C6 109.5 . . ?
H9c C9 H9a 109.5 . . ?
H9c C9 H9b 109.5 . . ?

loop_
_geom_bond_atom_site_label_1
_geom_bond_atom_site_label_2
_geom_bond_distance
_geom_bond_site_symmetry_2
_geom_bond_publ_flag
Se1 O1 1.609(2) . ?
Se1 O1 1.609(2) 2_655 ?
Se1 C1 1.952(2) . ?
Se1 C1 1.952(2) 2_655 ?
C1 C2 1.409(3) . ?
C1 C6 1.404(3) . ?
C2 C3 1.388(4) . ?
C2 C7 1.514(3) . ?
C3 H3 0.9500 . ?
C3 C4 1.393(4) . ?
C4 C5 1.391(4) . ?
C4 C8 1.503(4) . ?
C5 H5 0.9500 . ?
C5 C6 1.394(4) . ?
C6 C9 1.510(3) . ?
C7 H7a 0.9800 . ?
C7 H7b 0.9800 . ?
C7 H7c 0.9800 . ?
C8 H8a 0.9800 . ?
C8 H8b 0.9800 . ?
C8 H8c 0.9800 . ?
C9 H9a 0.9800 . ?
C9 H9b 0.9800 . ?
C9 H9c 0.9800 . ?
